data_2203304
loop_
_publ_author_name
'Wentrup, Curt'
'Buchanan, Jeff'
'Karl A. Byriel'
'Colin H. L. Kennard'

_publ_section_title
;
 2-Benzyl-1-hydroxy-5,6-dihydro-3<i>H</i>-naphtho[2,1-<i>b</i>]pyran-3-one
;
_journal_issue 3
_journal_name_full 'Acta Crystallographica Section E'
_journal_page_first o471
_journal_page_last o472
_journal_paper_doi 10.1107/S1600536804003848
_journal_volume 60
_journal_year 2004
_chemical_formula_iupac 'C20 H16 O3'
_chemical_formula_moiety 'C20 H16 O3'
_chemical_formula_sum 'C20 H16 O3'
_chemical_formula_weight 304.33
_chemical_name_systematic ?
_space_group_IT_number 19
_symmetry_cell_setting orthorhombic
_symmetry_space_group_name_Hall 'P 2ac 2ab'
_symmetry_space_group_name_H-M 'P 21 21 21'
_atom_sites_solution_hydrogens geom
_atom_sites_solution_primary direct
_atom_sites_solution_secondary difmap
_audit_creation_method SHELXL-97
_cell_angle_alpha 90.00
_cell_angle_beta 90.00
_cell_angle_gamma 90.00
_cell_formula_units_Z 4
_cell_length_a 9.039(2)
_cell_length_b 8.175(2)
_cell_length_c 20.304(2)
_cell_measurement_reflns_used 25
_cell_measurement_temperature 293(2)
_cell_measurement_theta_max 12
_cell_measurement_theta_min 10
_cell_volume 1500.3(5)
_computing_cell_refinement SDP
_computing_data_collection 'SDP (Frenz, 1985)'
_computing_data_reduction 'WinGX (Farrugia, 1999)'
_computing_molecular_graphics 'PLATON98 (Spek, 1988)'
_computing_publication_material SHELXL97
_computing_structure_refinement SHELXL97
_computing_structure_solution 'SHELXS97 (Sheldrick, 1997)'
_diffrn_ambient_temperature 293(2)
_diffrn_measured_fraction_theta_full 0.989
_diffrn_measured_fraction_theta_max 0.989
_diffrn_measurement_device '\k-geometry diffractometer'
_diffrn_measurement_device_type 'Enraf-Nonius CAD-4'
_diffrn_measurement_method w-2\q
_diffrn_radiation_monochromator graphite
_diffrn_radiation_source 'fine-focus sealed tube'
_diffrn_radiation_type Mok\a
_diffrn_radiation_wavelength 0.71073
_diffrn_reflns_av_R_equivalents 0.0000
_diffrn_reflns_av_sigmaI/netI 0.0279
_diffrn_reflns_limit_h_max 10
_diffrn_reflns_limit_h_min 0
_diffrn_reflns_limit_k_max 9
_diffrn_reflns_limit_k_min 0
_diffrn_reflns_limit_l_max 24
_diffrn_reflns_limit_l_min 0
_diffrn_reflns_number 1526
_diffrn_reflns_theta_full 25.00
_diffrn_reflns_theta_max 25.00
_diffrn_reflns_theta_min 2.01
_diffrn_standards_decay_% 0
_diffrn_standards_interval_time 120
_diffrn_standards_number 3
_exptl_absorpt_coefficient_mu 0.090
_exptl_absorpt_correction_T_max 0.9925
_exptl_absorpt_correction_T_min 0.9651
_exptl_absorpt_correction_type psi-scan
_exptl_absorpt_process_details '(North et al., 1968)'
_exptl_crystal_colour colourless
_exptl_crystal_density_diffrn 1.347
_exptl_crystal_density_method 'not measured'
_exptl_crystal_description 'hexagonal plate'
_exptl_crystal_F_000 640
_exptl_crystal_size_max 0.34
_exptl_crystal_size_mid 0.28
_exptl_crystal_size_min 0.13
_refine_diff_density_max 0.118
_refine_diff_density_min -0.152
_refine_ls_abs_structure_details 'Flack (1983)'
_refine_ls_abs_structure_Flack ' meaningless value, as only C, H, O present 3.2(19)'
_refine_ls_extinction_method none
_refine_ls_goodness_of_fit_ref 0.934
_refine_ls_hydrogen_treatment constr
_refine_ls_matrix_type full
_refine_ls_number_parameters 208
_refine_ls_number_reflns 1528
_refine_ls_number_restraints 0
_refine_ls_restrained_S_all 0.934
_refine_ls_R_factor_all 0.0526
_refine_ls_R_factor_gt 0.0306
_refine_ls_shift/su_max 0.000
_refine_ls_shift/su_mean 0.000
_refine_ls_structure_factor_coef Fsqd
_refine_ls_weighting_details 'calc w = 1/[\s^2^(Fo^2^)+(0.0634P)^2^+0.2016P] where P = (Fo^2^+2Fc^2^)/3'
_refine_ls_weighting_scheme calc
_refine_ls_wR_factor_gt 0.0805
_refine_ls_wR_factor_ref 0.0938
_reflns_number_gt 1162
_reflns_number_total 1526
_reflns_threshold_expression I>2\s(I)
_cod_data_source_file hg6020.cif
_cod_data_source_block I
_cod_depositor_comments
;
The following automatic conversions were performed:
'_symmetry_cell_setting' value 'Orthorhombic' changed to 'orthorhombic'
according to '/home/saulius/struct/CIF-dictionaries/cif_core.dic'
dictionary named 'cif_core.dic' version 2.4.1 from 2010-06-29.

Automatic conversion script
Id: cif_fix_enum 1527 2010-12-29 10:47:43Z saulius 

The following automatic conversions were performed:

'_symmetry_cell_setting' value 'Orthorhombic' changed to
'orthorhombic' according to
/home/saulius/struct/CIF-dictionaries/cif_core.dic dictionary named
'cif_core.dic' version 2.4.1 from 2010-06-29.

Automatic conversion script
Id: cif_fix_values 1715 2011-07-08 13:25:40Z adriana 
;
_cod_database_code 2203304
_cod_database_fobs_code 2203304

loop_
_symmetry_equiv_pos_as_xyz
'x, y, z'
'-x+1/2, -y, z+1/2'
'x+1/2, -y+1/2, -z'
'-x, y+1/2, -z+1/2'

loop_
_atom_site_label
_atom_site_fract_x
_atom_site_fract_y
_atom_site_fract_z
_atom_site_U_iso_or_equiv
_atom_site_adp_type
_atom_site_calc_flag
_atom_site_refinement_flags
_atom_site_occupancy
_atom_site_type_symbol
C1 0.7194(3) 0.3830(3) 0.90996(12) 0.0340(6) Uani d . 1 C
O1 0.6033(2) 0.4674(3) 0.93327(9) 0.0452(5) Uani d . 1 O
H1 0.590(4) 0.444(4) 0.9784(18) 0.075(11) Uiso d . 1 H
C2 0.7867(3) 0.2583(3) 0.94359(12) 0.0349(6) Uani d . 1 C
C3 0.9060(3) 0.1719(3) 0.91434(12) 0.0351(6) Uani d . 1 C
O3 0.9816(2) 0.0650(2) 0.93955(9) 0.0449(5) Uani d . 1 O
O4 0.9411(2) 0.2088(2) 0.84972(8) 0.0412(5) Uani d . 1 O
C5 0.8742(3) 0.3334(3) 0.81731(12) 0.0363(6) Uani d . 1 C
C6 0.7680(3) 0.4276(3) 0.84425(12) 0.0337(6) Uani d . 1 C
C7 0.7148(3) 0.5700(4) 0.80533(12) 0.0364(6) Uani d . 1 C
C8 0.6567(3) 0.7106(4) 0.83347(14) 0.0473(8) Uani d . 1 C
H8 0.6457 0.7160 0.8790 0.057 Uiso calc R 1 H
C9 0.6145(4) 0.8433(4) 0.79514(16) 0.0580(9) Uani d . 1 C
H9 0.5764 0.9369 0.8149 0.070 Uiso calc R 1 H
C10 0.6295(4) 0.8353(4) 0.72743(16) 0.0581(9) Uani d . 1 C
H10 0.5991 0.9223 0.7012 0.070 Uiso calc R 1 H
C11 0.6896(3) 0.6980(5) 0.69917(15) 0.0508(8) Uani d . 1 C
H11 0.7006 0.6937 0.6537 0.061 Uiso calc R 1 H
C12 0.7341(3) 0.5660(4) 0.73682(13) 0.0399(7) Uani d . 1 C
C13 0.8044(3) 0.4174(4) 0.70594(13) 0.0477(8) Uani d . 1 C
H13A 0.8424 0.4455 0.6627 0.057 Uiso calc R 1 H
H13B 0.7305 0.3324 0.7005 0.057 Uiso calc R 1 H
C14 0.9291(3) 0.3545(4) 0.74865(13) 0.0472(8) Uani d . 1 C
H14A 0.9644 0.2506 0.7317 0.057 Uiso calc R 1 H
H14B 1.0107 0.4315 0.7481 0.057 Uiso calc R 1 H
C20 0.7413(3) 0.2017(3) 1.01130(12) 0.0375(6) Uani d . 1 C
H20A 0.6992 0.2937 1.0349 0.045 Uiso calc R 1 H
H20B 0.8290 0.1669 1.0350 0.045 Uiso calc R 1 H
C21 0.6300(3) 0.0625(3) 1.01147(12) 0.0347(6) Uani d . 1 C
C22 0.6197(3) -0.0387(4) 1.06598(14) 0.0458(7) Uani d . 1 C
H22 0.6823 -0.0226 1.1017 0.055 Uiso calc R 1 H
C23 0.5163(4) -0.1641(4) 1.06740(16) 0.0553(8) Uani d . 1 C
H23 0.5104 -0.2315 1.1042 0.066 Uiso calc R 1 H
C24 0.4227(4) -0.1900(4) 1.01547(15) 0.0515(8) Uani d . 1 C
H24 0.3540 -0.2746 1.0168 0.062 Uiso calc R 1 H
C25 0.4315(4) -0.0895(4) 0.96138(15) 0.0499(8) Uani d . 1 C
H25 0.3675 -0.1054 0.9261 0.060 Uiso calc R 1 H
C26 0.5345(3) 0.0346(4) 0.95920(13) 0.0412(7) Uani d . 1 C
H26 0.5402 0.1008 0.9220 0.049 Uiso calc R 1 H

loop_
_atom_site_aniso_label
_atom_site_aniso_U_11
_atom_site_aniso_U_22
_atom_site_aniso_U_33
_atom_site_aniso_U_12
_atom_site_aniso_U_13
_atom_site_aniso_U_23
C1 0.0276(13) 0.0413(15) 0.0330(13) -0.0019(13) 0.0024(11) -0.0005(12)
O1 0.0410(11) 0.0590(13) 0.0357(10) 0.0113(11) 0.0104(9) 0.0076(10)
C2 0.0366(15) 0.0396(15) 0.0284(14) -0.0049(14) -0.0016(11) 0.0003(11)
C3 0.0394(15) 0.0366(14) 0.0292(13) -0.0047(14) -0.0035(11) 0.0014(12)
O3 0.0529(12) 0.0397(11) 0.0422(10) 0.0099(11) -0.0060(9) 0.0059(10)
O4 0.0453(11) 0.0441(11) 0.0343(10) 0.0088(10) 0.0044(8) 0.0031(9)
C5 0.0364(14) 0.0417(16) 0.0309(13) -0.0003(14) -0.0004(12) 0.0042(12)
C6 0.0328(13) 0.0395(14) 0.0290(13) 0.0003(14) 0.0011(11) 0.0034(13)
C7 0.0295(13) 0.0455(16) 0.0342(13) 0.0002(15) 0.0037(11) 0.0043(13)
C8 0.0499(18) 0.0522(18) 0.0400(16) 0.0113(16) 0.0069(14) 0.0059(15)
C9 0.058(2) 0.055(2) 0.0603(19) 0.0222(19) 0.0094(17) 0.0087(17)
C10 0.055(2) 0.061(2) 0.0591(19) 0.016(2) 0.0001(17) 0.0215(18)
C11 0.0479(18) 0.066(2) 0.0382(15) 0.0071(18) -0.0002(14) 0.0140(16)
C12 0.0307(13) 0.0545(18) 0.0347(14) -0.0017(15) -0.0003(11) 0.0068(14)
C13 0.0554(18) 0.0574(19) 0.0304(13) 0.0014(18) 0.0052(13) 0.0001(14)
C14 0.0508(17) 0.0536(19) 0.0371(14) 0.0126(17) 0.0101(13) 0.0036(13)
C20 0.0388(15) 0.0430(15) 0.0307(13) -0.0012(14) -0.0018(11) 0.0034(13)
C21 0.0370(13) 0.0339(14) 0.0332(13) 0.0064(14) 0.0048(12) 0.0033(12)
C22 0.0529(17) 0.0458(16) 0.0386(14) 0.0019(16) -0.0030(14) 0.0052(14)
C23 0.069(2) 0.0453(18) 0.0511(18) -0.0027(18) 0.0059(18) 0.0184(16)
C24 0.0562(19) 0.0397(16) 0.0585(18) -0.0076(16) 0.0020(16) -0.0028(15)
C25 0.0528(17) 0.0495(18) 0.0475(16) -0.0056(17) -0.0045(14) -0.0044(15)
C26 0.0473(17) 0.0437(16) 0.0327(14) -0.0002(15) -0.0001(13) 0.0032(13)

loop_
_atom_type_symbol
_atom_type_description
_atom_type_scat_dispersion_real
_atom_type_scat_dispersion_imag
_atom_type_scat_source
C C 0.0033 0.0016 'International Tables Vol C Tables 4.2.6.8 and 6.1.1.4'
H H 0.0000 0.0000 'International Tables Vol C Tables 4.2.6.8 and 6.1.1.4'
O O 0.0106 0.0060 'International Tables Vol C Tables 4.2.6.8 and 6.1.1.4'

loop_
_geom_angle_atom_site_label_1
_geom_angle_atom_site_label_2
_geom_angle_atom_site_label_3
_geom_angle
_geom_angle_publ_flag
O1 C1 C2 123.7(2) ?
O1 C1 C6 115.6(2) ?
C2 C1 C6 120.7(2) ?
C1 O1 H1 110(2) ?
C1 C2 C3 120.0(2) y
C1 C2 C20 124.2(2) ?
C3 C2 C20 115.8(2) ?
O3 C3 O4 115.2(2) y
O3 C3 C2 127.3(2) y
O4 C3 C2 117.5(2) y
C5 O4 C3 121.5(2) ?
C6 C5 O4 123.4(2) ?
C6 C5 C14 123.4(3) ?
O4 C5 C14 113.1(2) ?
C5 C6 C1 116.4(2) ?
C5 C6 C7 117.5(2) ?
C1 C6 C7 126.0(2) ?
C8 C7 C12 118.4(3) ?
C8 C7 C6 123.5(2) ?
C12 C7 C6 117.9(3) ?
C7 C8 C9 121.4(3) ?
C7 C8 H8 119.3 ?
C9 C8 H8 119.3 ?
C10 C9 C8 119.6(3) ?
C10 C9 H9 120.2 ?
C8 C9 H9 120.2 ?
C11 C10 C9 119.5(3) ?
C11 C10 H10 120.2 ?
C9 C10 H10 120.2 ?
C10 C11 C12 121.5(3) ?
C10 C11 H11 119.3 ?
C12 C11 H11 119.3 ?
C11 C12 C7 119.6(3) ?
C11 C12 C13 121.4(3) ?
C7 C12 C13 118.9(2) ?
C12 C13 C14 110.5(2) ?
C12 C13 H13A 109.6 ?
C14 C13 H13A 109.6 ?
C12 C13 H13B 109.6 ?
C14 C13 H13B 109.6 ?
H13A C13 H13B 108.1 ?
C5 C14 C13 109.1(2) ?
C5 C14 H14A 109.9 ?
C13 C14 H14A 109.9 ?
C5 C14 H14B 109.9 ?
C13 C14 H14B 109.9 ?
H14A C14 H14B 108.3 ?
C2 C20 C21 114.4(2) ?
C2 C20 H20A 108.7 ?
C21 C20 H20A 108.7 ?
C2 C20 H20B 108.7 ?
C21 C20 H20B 108.7 ?
H20A C20 H20B 107.6 ?
C22 C21 C26 118.1(3) ?
C22 C21 C20 119.6(2) ?
C26 C21 C20 122.2(2) ?
C21 C22 C23 120.2(3) ?
C21 C22 H22 119.9 ?
C23 C22 H22 119.9 ?
C24 C23 C22 121.0(3) ?
C24 C23 H23 119.5 ?
C22 C23 H23 119.5 ?
C23 C24 C25 119.2(3) ?
C23 C24 H24 120.4 ?
C25 C24 H24 120.4 ?
C24 C25 C26 120.3(3) ?
C24 C25 H25 119.8 ?
C26 C25 H25 119.8 ?
C25 C26 C21 121.1(3) ?
C25 C26 H26 119.4 ?
C21 C26 H26 119.4 ?

loop_
_geom_bond_atom_site_label_1
_geom_bond_atom_site_label_2
_geom_bond_distance
_geom_bond_publ_flag
C1 O1 1.342(3) ?
C1 C2 1.370(4) y
C1 C6 1.451(3) ?
O1 H1 0.94(4) ?
C2 C3 1.419(4) y
C2 C20 1.508(4) ?
C3 O3 1.222(3) y
C3 O4 1.383(3) y
O4 C5 1.355(3) ?
C5 C6 1.347(4) ?
C5 C14 1.490(3) ?
C6 C7 1.487(4) ?
C7 C8 1.387(4) ?
C7 C12 1.402(4) ?
C8 C9 1.389(4) ?
C8 H8 0.9300 ?
C9 C10 1.383(4) ?
C9 H9 0.9300 ?
C10 C11 1.373(5) ?
C10 H10 0.9300 ?
C11 C12 1.382(4) ?
C11 H11 0.9300 ?
C12 C13 1.507(4) ?
C13 C14 1.512(4) ?
C13 H13A 0.9700 ?
C13 H13B 0.9700 ?
C14 H14A 0.9700 ?
C14 H14B 0.9700 ?
C20 C21 1.519(4) ?
C20 H20A 0.9700 ?
C20 H20B 0.9700 ?
C21 C22 1.385(4) ?
C21 C26 1.387(4) ?
C22 C23 1.387(4) ?
C22 H22 0.9300 ?
C23 C24 1.368(4) ?
C23 H23 0.9300 ?
C24 C25 1.373(4) ?
C24 H24 0.9300 ?
C25 C26 1.378(4) ?
C25 H25 0.9300 ?
C26 H26 0.9300 ?

loop_
_geom_hbond_atom_site_label_D
_geom_hbond_atom_site_label_H
_geom_hbond_atom_site_label_A
_geom_hbond_site_symmetry_A
_geom_hbond_distance_DH
_geom_hbond_distance_HA
_geom_hbond_distance_DA
_geom_hbond_angle_DHA
O1 H1 O3 3_457 0.94(4) 1.93(4) 2.819(3) 155(3)

loop_
_cod_related_entry_id
_cod_related_entry_database
_cod_related_entry_code
1 ChemSpider 18298183
